data_4068200
loop_
_publ_author_name
'LeBlanc, Francis A.'
'Berkefeld, Andreas'
'Piers, Warren E.'
'Parvez, Masood'

_publ_section_title
;
 Reactivity of Scandium \b-Diketiminate Alkyl Complexes with Carbon
 Dioxide
;
_journal_issue 3
_journal_name_full Organometallics
_journal_page_first 810
_journal_paper_doi 10.1021/om2012002
_journal_volume 31
_journal_year 2012
_chemical_formula_sum 'C53 H83 N2 O6 Sc Si2'
_chemical_formula_weight 953.35
_chemical_name_systematic
;
 ?
;
_space_group_IT_number 2
_symmetry_cell_setting triclinic
_symmetry_space_group_name_Hall '-P 1'
_symmetry_space_group_name_H-M 'P -1'
_atom_sites_solution_hydrogens geom
_atom_sites_solution_primary direct
_atom_sites_solution_secondary difmap
_cell_angle_alpha 70.686(2)
_cell_angle_beta 80.058(2)
_cell_angle_gamma 70.062(2)
_cell_formula_units_Z 2
_cell_length_a 12.8196(4)
_cell_length_b 14.8302(7)
_cell_length_c 16.7243(7)
_cell_measurement_reflns_used 18659
_cell_measurement_temperature 173(2)
_cell_measurement_theta_max 25.34
_cell_measurement_theta_min 2.20
_cell_volume 2814.4(2)
_computing_cell_refinement 'HKL DENZO (Otwinowski & Minor, 1997)'
_computing_data_collection 'COLLECT (Hooft, 1998)'
_computing_data_reduction 'SCALEPACK (Otwinowski & Minor, 1997)'
_computing_molecular_graphics 'ORTEP-3 (Farrugia, 1997)'
_computing_publication_material 'SHELXL-97 (Sheldrick, 2008)'
_computing_structure_refinement 'SHELXL-97 (Sheldrick, 2008)'
_computing_structure_solution 'SIR92 (Altomare et al., 1991)'
_diffrn_ambient_temperature 173(2)
_diffrn_measured_fraction_theta_full 0.984
_diffrn_measured_fraction_theta_max 0.984
_diffrn_measurement_device_type 'Bruker APEX2 CCD'
_diffrn_measurement_method ' \w and \f '
_diffrn_radiation_monochromator graphite
_diffrn_radiation_source 'fine-focus sealed tube'
_diffrn_radiation_type MoK\a
_diffrn_radiation_wavelength 0.71073
_diffrn_reflns_av_R_equivalents 0.0567
_diffrn_reflns_av_sigmaI/netI 0.0736
_diffrn_reflns_limit_h_max 15
_diffrn_reflns_limit_h_min -15
_diffrn_reflns_limit_k_max 17
_diffrn_reflns_limit_k_min -17
_diffrn_reflns_limit_l_max 20
_diffrn_reflns_limit_l_min -20
_diffrn_reflns_number 18659
_diffrn_reflns_theta_full 25.34
_diffrn_reflns_theta_max 25.34
_diffrn_reflns_theta_min 2.20
_exptl_absorpt_coefficient_mu 0.219
_exptl_absorpt_correction_T_max 0.9913
_exptl_absorpt_correction_T_min 0.9617
_exptl_absorpt_correction_type multi-scan
_exptl_absorpt_process_details 'SORTAV: (Blessing, 1997)'
_exptl_crystal_colour colorless
_exptl_crystal_density_diffrn 1.125
_exptl_crystal_density_method 'not measured'
_exptl_crystal_description plate
_exptl_crystal_F_000 1024
_exptl_crystal_size_max 0.18
_exptl_crystal_size_mid 0.10
_exptl_crystal_size_min 0.04
_refine_diff_density_max 0.353
_refine_diff_density_min -0.297
_refine_diff_density_rms 0.073
_refine_ls_extinction_method none
_refine_ls_goodness_of_fit_ref 1.073
_refine_ls_hydrogen_treatment constr
_refine_ls_matrix_type full
_refine_ls_number_parameters 547
_refine_ls_number_reflns 10134
_refine_ls_number_restraints 0
_refine_ls_restrained_S_all 1.073
_refine_ls_R_factor_all 0.1171
_refine_ls_R_factor_gt 0.0769
_refine_ls_shift/su_max 0.038
_refine_ls_shift/su_mean 0.001
_refine_ls_structure_factor_coef Fsqd
_refine_ls_weighting_details 'calc w=1/[\s^2^(Fo^2^)+(0.0764P)^2^+4.1464P] where P=(Fo^2^+2Fc^2^)/3'
_refine_ls_weighting_scheme calc
_refine_ls_wR_factor_gt 0.1801
_refine_ls_wR_factor_ref 0.2020
_reflns_number_gt 6711
_reflns_number_total 10134
_reflns_threshold_expression >2sigma(I)
_cod_data_source_file om2012002_si_003.cif
_cod_data_source_block Compound_I
_cod_depositor_comments
;
The following automatic conversions were performed:

'_symmetry_cell_setting' value 'Triclinic' changed to 'triclinic'
according to /home/saulius/struct/CIF-dictionaries/cif_core.dic
dictionary named 'cif_core.dic' version 2.4.1 from 2010-06-29.

Automatic conversion script
Id: cif_fix_values 1715 2011-07-08 13:25:40Z adriana 
;
_cod_database_code 4068200

loop_
_symmetry_equiv_pos_as_xyz
'x, y, z'
'-x, -y, -z'

loop_
_atom_site_label
_atom_site_type_symbol
_atom_site_fract_x
_atom_site_fract_y
_atom_site_fract_z
_atom_site_U_iso_or_equiv
_atom_site_adp_type
_atom_site_occupancy
_atom_site_symmetry_multiplicity
_atom_site_calc_flag
_atom_site_refinement_flags
_atom_site_disorder_assembly
_atom_site_disorder_group
Sc1 Sc 0.45552(5) 0.09641(5) 0.41507(4) 0.02790(19) Uani 1 1 d . . .
Si1 Si 0.86657(10) -0.05972(10) 0.34251(8) 0.0455(3) Uani 1 1 d . . .
Si2 Si 0.60649(10) 0.20690(10) 0.65093(8) 0.0439(3) Uani 1 1 d . . .
O1 O 0.4331(2) 0.2338(2) 0.31191(18) 0.0417(7) Uani 1 1 d . . .
O2 O 0.2900(2) 0.2027(2) 0.39220(17) 0.0383(7) Uani 1 1 d . . .
O3 O 0.5855(2) 0.0411(2) 0.32468(17) 0.0404(7) Uani 1 1 d . . .
O4 O 0.6025(2) -0.0514(2) 0.45650(16) 0.0333(6) Uani 1 1 d . . .
O5 O 0.5566(2) 0.14114(19) 0.47025(17) 0.0360(6) Uani 1 1 d . . .
O6 O 0.6096(2) 0.0153(2) 0.58855(16) 0.0353(6) Uani 1 1 d . . .
N1 N 0.0576(3) 0.4353(2) 0.3125(2) 0.0358(8) Uani 1 1 d . . .
N2 N 0.3393(2) 0.4820(2) 0.2246(2) 0.0324(7) Uani 1 1 d . . .
C1 C 0.1122(4) 0.3882(3) 0.4808(3) 0.0459(11) Uani 1 1 d . . .
H1A H 0.1234 0.4032 0.5310 0.069 Uiso 1 1 calc R . .
H1B H 0.1360 0.3154 0.4911 0.069 Uiso 1 1 calc R . .
H1C H 0.0333 0.4161 0.4694 0.069 Uiso 1 1 calc R . .
C2 C 0.1810(3) 0.4351(3) 0.4041(2) 0.0352(9) Uani 1 1 d . . .
C3 C 0.1597(3) 0.4093(3) 0.3266(2) 0.0319(9) Uani 1 1 d . . .
C4 C 0.2522(3) 0.3534(3) 0.2734(2) 0.0296(8) Uani 1 1 d . . .
H4 H 0.2137 0.3291 0.2413 0.035 Uiso 1 1 calc R . .
C5 C 0.3206(3) 0.4142(3) 0.2048(2) 0.0330(9) Uani 1 1 d . A .
C8 C 0.3018(3) 0.3994(4) 0.4267(3) 0.0453(11) Uani 1 1 d . . .
H8A H 0.3490 0.4192 0.3756 0.068 Uiso 1 1 calc R . .
H8B H 0.3262 0.3261 0.4504 0.068 Uiso 1 1 calc R . .
H8C H 0.3079 0.4299 0.4689 0.068 Uiso 1 1 calc R . .
C9 C 0.1396(4) 0.5494(3) 0.3827(3) 0.0458(11) Uani 1 1 d . . .
H9A H 0.1458 0.5692 0.4316 0.069 Uiso 1 1 calc R . .
H9B H 0.0616 0.5740 0.3689 0.069 Uiso 1 1 calc R . .
H9C H 0.1847 0.5783 0.3338 0.069 Uiso 1 1 calc R . .
C6 C 0.3530(3) 0.3860(3) 0.1207(3) 0.0384(9) Uani 1 1 d . . .
C7 C 0.3969(6) 0.2726(5) 0.1334(4) 0.0496(16) Uani 0.664(4) 1 d P A 1
H7A H 0.3427 0.2409 0.1698 0.074 Uiso 0.664(4) 1 calc PR A 1
H7B H 0.4676 0.2447 0.1604 0.074 Uiso 0.664(4) 1 calc PR A 1
H7C H 0.4083 0.2598 0.0782 0.074 Uiso 0.664(4) 1 calc PR A 1
C10 C 0.2429(6) 0.4299(6) 0.0732(4) 0.0523(16) Uani 0.664(4) 1 d P A 1
H10A H 0.1908 0.3928 0.1041 0.078 Uiso 0.664(4) 1 calc PR A 1
H10B H 0.2599 0.4233 0.0156 0.078 Uiso 0.664(4) 1 calc PR A 1
H10C H 0.2094 0.5009 0.0702 0.078 Uiso 0.664(4) 1 calc PR A 1
C11 C 0.4371(6) 0.4334(6) 0.0630(4) 0.0497(15) Uani 0.664(4) 1 d P A 1
H11A H 0.4566 0.4104 0.0122 0.075 Uiso 0.664(4) 1 calc PR A 1
H11B H 0.5041 0.4138 0.0933 0.075 Uiso 0.664(4) 1 calc PR A 1
H11C H 0.4050 0.5066 0.0463 0.075 Uiso 0.664(4) 1 calc PR A 1
C7' C 0.3157(13) 0.2977(11) 0.1200(9) 0.0496(16) Uani 0.336(4) 1 d P A 2
H7'1 H 0.3465 0.2389 0.1673 0.074 Uiso 0.336(4) 1 calc PR A 2
H7'2 H 0.3426 0.2817 0.0662 0.074 Uiso 0.336(4) 1 calc PR A 2
H7'3 H 0.2343 0.3165 0.1258 0.074 Uiso 0.336(4) 1 calc PR A 2
C10' C 0.3057(12) 0.4749(11) 0.0466(8) 0.0523(16) Uani 0.336(4) 1 d P A 2
H10D H 0.3273 0.4555 -0.0060 0.078 Uiso 0.336(4) 1 calc PR A 2
H10E H 0.3347 0.5296 0.0425 0.078 Uiso 0.336(4) 1 calc PR A 2
H10F H 0.2244 0.4975 0.0550 0.078 Uiso 0.336(4) 1 calc PR A 2
C11' C 0.4858(11) 0.3503(11) 0.1099(9) 0.0497(15) Uani 0.336(4) 1 d P A 2
H11D H 0.5153 0.2928 0.1585 0.075 Uiso 0.336(4) 1 calc PR A 2
H11E H 0.5133 0.4054 0.1070 0.075 Uiso 0.336(4) 1 calc PR A 2
H11F H 0.5101 0.3308 0.0575 0.075 Uiso 0.336(4) 1 calc PR A 2
C12 C 0.0176(3) 0.4188(3) 0.2461(2) 0.0343(9) Uani 1 1 d . . .
C13 C 0.0145(3) 0.3246(3) 0.2503(3) 0.0403(10) Uani 1 1 d . . .
C14 C -0.0278(4) 0.3157(4) 0.1820(3) 0.0523(12) Uani 1 1 d . . .
H14 H -0.0297 0.2518 0.1831 0.063 Uiso 1 1 calc R . .
C15 C -0.0667(4) 0.3977(4) 0.1134(3) 0.0550(12) Uani 1 1 d . . .
H15 H -0.0910 0.3896 0.0665 0.066 Uiso 1 1 calc R . .
C16 C -0.0699(4) 0.4919(4) 0.1135(3) 0.0519(12) Uani 1 1 d . . .
H16 H -0.1000 0.5485 0.0675 0.062 Uiso 1 1 calc R . .
C17 C -0.0301(3) 0.5054(3) 0.1796(3) 0.0450(11) Uani 1 1 d . . .
C18 C 0.0453(3) 0.2354(3) 0.3288(3) 0.0421(10) Uani 1 1 d . . .
H18 H 0.0943 0.2495 0.3606 0.050 Uiso 1 1 calc R . .
C19 C 0.1096(5) 0.1372(4) 0.3094(4) 0.0675(15) Uani 1 1 d . . .
H19A H 0.0620 0.1186 0.2816 0.101 Uiso 1 1 calc R . .
H19B H 0.1328 0.0844 0.3624 0.101 Uiso 1 1 calc R . .
H19C H 0.1754 0.1452 0.2716 0.101 Uiso 1 1 calc R . .
C20 C -0.0607(4) 0.2292(5) 0.3857(4) 0.0715(16) Uani 1 1 d . . .
H20A H -0.0970 0.2927 0.3992 0.107 Uiso 1 1 calc R . .
H20B H -0.0415 0.1744 0.4383 0.107 Uiso 1 1 calc R . .
H20C H -0.1113 0.2164 0.3560 0.107 Uiso 1 1 calc R . .
C21 C -0.0426(4) 0.6087(3) 0.1846(3) 0.0484(11) Uani 1 1 d . . .
H21 H 0.0278 0.6057 0.2050 0.058 Uiso 1 1 calc R . .
C22 C -0.1379(4) 0.6380(4) 0.2494(4) 0.0698(15) Uani 1 1 d . . .
H22A H -0.2091 0.6515 0.2268 0.105 Uiso 1 1 calc R . .
H22B H -0.1359 0.6983 0.2603 0.105 Uiso 1 1 calc R . .
H22C H -0.1296 0.5829 0.3025 0.105 Uiso 1 1 calc R . .
C23 C -0.0630(5) 0.6920(4) 0.0988(4) 0.0787(17) Uani 1 1 d . . .
H23A H -0.0034 0.6733 0.0565 0.118 Uiso 1 1 calc R . .
H23B H -0.0638 0.7553 0.1059 0.118 Uiso 1 1 calc R . .
H23C H -0.1347 0.7003 0.0797 0.118 Uiso 1 1 calc R . .
C24 C 0.4078(3) 0.5451(3) 0.1840(2) 0.0341(9) Uani 1 1 d . . .
C25 C 0.3618(3) 0.6425(3) 0.1323(3) 0.0383(9) Uani 1 1 d . . .
C26 C 0.4287(4) 0.7061(3) 0.1036(3) 0.0457(11) Uani 1 1 d . . .
H26 H 0.3986 0.7725 0.0683 0.055 Uiso 1 1 calc R . .
C27 C 0.5364(4) 0.6749(4) 0.1250(3) 0.0529(12) Uani 1 1 d . . .
H27 H 0.5808 0.7188 0.1041 0.063 Uiso 1 1 calc R . .
C28 C 0.5796(4) 0.5793(4) 0.1771(3) 0.0495(11) Uani 1 1 d . . .
H28 H 0.6542 0.5580 0.1920 0.059 Uiso 1 1 calc R . .
C29 C 0.5171(3) 0.5123(3) 0.2089(3) 0.0386(9) Uani 1 1 d . . .
C30 C 0.2420(3) 0.6830(3) 0.1080(3) 0.0428(10) Uani 1 1 d . . .
H30 H 0.2093 0.6263 0.1292 0.051 Uiso 1 1 calc R . .
C31 C 0.1740(4) 0.7636(4) 0.1507(3) 0.0598(13) Uani 1 1 d . . .
H31A H 0.1793 0.7359 0.2124 0.090 Uiso 1 1 calc R . .
H31B H 0.0960 0.7857 0.1376 0.090 Uiso 1 1 calc R . .
H31C H 0.2032 0.8210 0.1297 0.090 Uiso 1 1 calc R . .
C32 C 0.2339(4) 0.7243(4) 0.0117(3) 0.0622(13) Uani 1 1 d . . .
H32A H 0.2648 0.7806 -0.0105 0.093 Uiso 1 1 calc R . .
H32B H 0.1558 0.7474 -0.0014 0.093 Uiso 1 1 calc R . .
H32C H 0.2761 0.6713 -0.0146 0.093 Uiso 1 1 calc R . .
C33 C 0.5670(3) 0.4109(3) 0.2712(3) 0.0476(11) Uani 1 1 d . . .
H33 H 0.5098 0.3749 0.2870 0.057 Uiso 1 1 calc R . .
C34 C 0.6704(5) 0.3454(5) 0.2343(5) 0.091(2) Uani 1 1 d . . .
H34A H 0.6532 0.3381 0.1824 0.137 Uiso 1 1 calc R . .
H34B H 0.6949 0.2791 0.2759 0.137 Uiso 1 1 calc R . .
H34C H 0.7298 0.3768 0.2211 0.137 Uiso 1 1 calc R . .
C35 C 0.5932(6) 0.4213(5) 0.3521(4) 0.0850(19) Uani 1 1 d . . .
H35A H 0.6504 0.4552 0.3390 0.127 Uiso 1 1 calc R . .
H35B H 0.6204 0.3546 0.3924 0.127 Uiso 1 1 calc R . .
H35C H 0.5256 0.4609 0.3771 0.127 Uiso 1 1 calc R . .
C36 C 0.3295(3) 0.2595(3) 0.3284(2) 0.0288(8) Uani 1 1 d . . .
C37 C 0.6384(3) -0.0364(3) 0.3779(3) 0.0352(9) Uani 1 1 d . . .
C38 C 0.7434(3) -0.1076(3) 0.3530(3) 0.0392(10) Uani 1 1 d . . .
H38A H 0.7358 -0.1160 0.2982 0.047 Uiso 1 1 calc R . .
H38B H 0.7566 -0.1740 0.3964 0.047 Uiso 1 1 calc R . .
C39 C 0.8592(6) 0.0455(5) 0.2429(4) 0.092(2) Uani 1 1 d . . .
H39A H 0.9158 0.0771 0.2408 0.138 Uiso 1 1 calc R . .
H39B H 0.7853 0.0952 0.2414 0.138 Uiso 1 1 calc R . .
H39C H 0.8725 0.0197 0.1939 0.138 Uiso 1 1 calc R . .
C40 C 0.9943(4) -0.1664(5) 0.3400(6) 0.105(3) Uani 1 1 d . . .
H40A H 0.9895 -0.1972 0.2977 0.158 Uiso 1 1 calc R . .
H40B H 1.0015 -0.2164 0.3961 0.158 Uiso 1 1 calc R . .
H40C H 1.0593 -0.1421 0.3250 0.158 Uiso 1 1 calc R . .
C41 C 0.8588(4) -0.0165(5) 0.4361(3) 0.0669(15) Uani 1 1 d . . .
H41A H 0.9293 -0.0058 0.4386 0.100 Uiso 1 1 calc R . .
H41B H 0.8447 -0.0674 0.4879 0.100 Uiso 1 1 calc R . .
H41C H 0.7982 0.0466 0.4311 0.100 Uiso 1 1 calc R . .
C42 C 0.6102(3) 0.0995(3) 0.5375(3) 0.0334(9) Uani 1 1 d . . .
C43 C 0.6741(3) 0.1551(3) 0.5578(3) 0.0392(9) Uani 1 1 d . . .
H43A H 0.6810 0.2114 0.5071 0.047 Uiso 1 1 calc R . .
H43B H 0.7500 0.1097 0.5714 0.047 Uiso 1 1 calc R . .
C44 C 0.6597(5) 0.3119(4) 0.6417(4) 0.0669(15) Uani 1 1 d . . .
H44A H 0.6231 0.3430 0.6867 0.100 Uiso 1 1 calc R . .
H44B H 0.6438 0.3620 0.5862 0.100 Uiso 1 1 calc R . .
H44C H 0.7402 0.2862 0.6473 0.100 Uiso 1 1 calc R . .
C45 C 0.4537(4) 0.2517(6) 0.6478(5) 0.096(2) Uani 1 1 d . . .
H45A H 0.4269 0.1955 0.6527 0.144 Uiso 1 1 calc R . .
H45B H 0.4329 0.3036 0.5939 0.144 Uiso 1 1 calc R . .
H45C H 0.4203 0.2797 0.6950 0.144 Uiso 1 1 calc R . .
C46 C 0.6506(6) 0.1052(5) 0.7499(3) 0.0851(19) Uani 1 1 d . . .
H46A H 0.6192 0.1305 0.7989 0.128 Uiso 1 1 calc R . .
H46B H 0.7320 0.0821 0.7495 0.128 Uiso 1 1 calc R . .
H46C H 0.6240 0.0492 0.7539 0.128 Uiso 1 1 calc R . .

loop_
_atom_site_aniso_label
_atom_site_aniso_U_11
_atom_site_aniso_U_22
_atom_site_aniso_U_33
_atom_site_aniso_U_23
_atom_site_aniso_U_13
_atom_site_aniso_U_12
Sc1 0.0247(4) 0.0243(4) 0.0306(4) -0.0056(3) -0.0034(3) -0.0041(3)
Si1 0.0345(6) 0.0501(8) 0.0525(8) -0.0212(6) 0.0094(5) -0.0136(6)
Si2 0.0458(7) 0.0434(7) 0.0496(7) -0.0202(6) -0.0082(5) -0.0137(6)
O1 0.0265(14) 0.0395(17) 0.0445(17) 0.0016(13) -0.0001(12) -0.0067(12)
O2 0.0292(14) 0.0350(16) 0.0420(16) -0.0035(13) -0.0041(12) -0.0058(12)
O3 0.0392(15) 0.0358(16) 0.0351(16) -0.0053(13) -0.0023(12) -0.0028(13)
O4 0.0295(13) 0.0348(15) 0.0334(15) -0.0088(12) -0.0002(11) -0.0089(12)
O5 0.0376(15) 0.0301(15) 0.0395(16) -0.0064(12) -0.0091(12) -0.0102(12)
O6 0.0369(14) 0.0309(16) 0.0381(15) -0.0086(13) -0.0083(12) -0.0092(12)
N1 0.0313(17) 0.0345(19) 0.0377(19) -0.0070(15) -0.0066(14) -0.0066(15)
N2 0.0281(16) 0.0279(18) 0.0375(18) -0.0062(15) -0.0074(13) -0.0049(14)
C1 0.050(3) 0.045(3) 0.041(2) -0.015(2) 0.001(2) -0.011(2)
C2 0.033(2) 0.037(2) 0.034(2) -0.0149(18) 0.0008(16) -0.0058(18)
C3 0.0264(19) 0.027(2) 0.036(2) -0.0015(17) -0.0049(16) -0.0056(16)
C4 0.0307(19) 0.029(2) 0.0275(19) -0.0074(16) -0.0075(15) -0.0053(16)
C5 0.0262(19) 0.032(2) 0.035(2) -0.0068(17) -0.0072(16) -0.0021(17)
C8 0.045(2) 0.053(3) 0.039(2) -0.019(2) -0.0108(19) -0.008(2)
C9 0.046(2) 0.038(2) 0.055(3) -0.019(2) -0.004(2) -0.010(2)
C6 0.036(2) 0.039(2) 0.037(2) -0.0110(19) -0.0064(17) -0.0069(19)
C7 0.060(4) 0.053(4) 0.035(3) -0.018(3) -0.001(3) -0.012(4)
C10 0.058(4) 0.059(4) 0.038(3) -0.014(3) -0.016(3) -0.010(3)
C11 0.055(4) 0.052(4) 0.040(4) -0.020(3) 0.007(3) -0.013(3)
C7' 0.060(4) 0.053(4) 0.035(3) -0.018(3) -0.001(3) -0.012(4)
C10' 0.058(4) 0.059(4) 0.038(3) -0.014(3) -0.016(3) -0.010(3)
C11' 0.055(4) 0.052(4) 0.040(4) -0.020(3) 0.007(3) -0.013(3)
C12 0.0184(17) 0.042(2) 0.035(2) -0.0082(18) -0.0068(15) -0.0019(17)
C13 0.0252(19) 0.043(3) 0.054(3) -0.014(2) -0.0084(18) -0.0104(18)
C14 0.046(3) 0.056(3) 0.058(3) -0.015(2) -0.016(2) -0.016(2)
C15 0.047(3) 0.069(4) 0.053(3) -0.018(3) -0.020(2) -0.014(3)
C16 0.044(3) 0.057(3) 0.051(3) -0.005(2) -0.018(2) -0.014(2)
C17 0.030(2) 0.048(3) 0.050(3) -0.006(2) -0.0090(19) -0.009(2)
C18 0.033(2) 0.036(2) 0.053(3) -0.004(2) -0.0122(19) -0.0092(19)
C19 0.077(4) 0.050(3) 0.076(4) -0.019(3) -0.033(3) -0.005(3)
C20 0.047(3) 0.077(4) 0.071(4) 0.009(3) -0.010(3) -0.022(3)
C21 0.045(2) 0.034(2) 0.055(3) -0.002(2) -0.020(2) -0.001(2)
C22 0.055(3) 0.057(3) 0.093(4) -0.035(3) -0.012(3) 0.003(3)
C23 0.088(4) 0.053(3) 0.081(4) 0.004(3) -0.035(3) -0.012(3)
C24 0.038(2) 0.033(2) 0.034(2) -0.0124(18) -0.0005(17) -0.0122(18)
C25 0.048(2) 0.031(2) 0.037(2) -0.0107(18) 0.0016(18) -0.016(2)
C26 0.064(3) 0.035(2) 0.036(2) -0.0067(19) 0.002(2) -0.018(2)
C27 0.060(3) 0.062(3) 0.050(3) -0.017(3) 0.010(2) -0.042(3)
C28 0.045(2) 0.064(3) 0.048(3) -0.016(2) -0.002(2) -0.027(2)
C29 0.034(2) 0.043(2) 0.043(2) -0.015(2) -0.0027(18) -0.0143(19)
C30 0.044(2) 0.035(2) 0.045(3) -0.009(2) -0.0049(19) -0.010(2)
C31 0.058(3) 0.052(3) 0.064(3) -0.021(3) -0.004(2) -0.007(3)
C32 0.066(3) 0.062(3) 0.053(3) -0.009(3) -0.015(2) -0.015(3)
C33 0.033(2) 0.043(3) 0.065(3) -0.007(2) -0.012(2) -0.013(2)
C34 0.049(3) 0.081(5) 0.122(6) -0.030(4) -0.004(3) 0.006(3)
C35 0.116(5) 0.078(4) 0.063(4) 0.005(3) -0.036(4) -0.043(4)
C36 0.030(2) 0.025(2) 0.031(2) -0.0073(16) -0.0043(16) -0.0075(16)
C37 0.033(2) 0.035(2) 0.040(2) -0.0125(19) 0.0025(18) -0.0140(18)
C38 0.039(2) 0.032(2) 0.043(2) -0.0127(19) 0.0055(18) -0.0081(18)
C39 0.110(5) 0.114(6) 0.071(4) -0.008(4) 0.003(4) -0.082(5)
C40 0.038(3) 0.102(5) 0.179(8) -0.071(5) 0.030(4) -0.014(3)
C41 0.061(3) 0.091(4) 0.065(3) -0.030(3) 0.001(3) -0.039(3)
C42 0.0277(19) 0.032(2) 0.040(2) -0.0131(19) -0.0015(17) -0.0068(17)
C43 0.042(2) 0.034(2) 0.045(2) -0.0130(19) -0.0090(18) -0.0115(19)
C44 0.071(3) 0.056(3) 0.090(4) -0.036(3) -0.011(3) -0.023(3)
C45 0.043(3) 0.151(7) 0.123(6) -0.097(5) -0.002(3) -0.012(4)
C46 0.132(6) 0.074(4) 0.046(3) -0.018(3) -0.003(3) -0.028(4)

loop_
_atom_type_symbol
_atom_type_description
_atom_type_scat_dispersion_real
_atom_type_scat_dispersion_imag
_atom_type_scat_source
C C 0.0033 0.0016 'International Tables Vol C Tables 4.2.6.8 and 6.1.1.4'
H H 0.0000 0.0000 'International Tables Vol C Tables 4.2.6.8 and 6.1.1.4'
O O 0.0106 0.0060 'International Tables Vol C Tables 4.2.6.8 and 6.1.1.4'
N N 0.0061 0.0033 'International Tables Vol C Tables 4.2.6.8 and 6.1.1.4'
Si Si 0.0817 0.0704 'International Tables Vol C Tables 4.2.6.8 and 6.1.1.4'
Sc Sc 0.2519 0.3716 'International Tables Vol C Tables 4.2.6.8 and 6.1.1.4'

loop_
_geom_angle_atom_site_label_1
_geom_angle_atom_site_label_2
_geom_angle_atom_site_label_3
_geom_angle
_geom_angle_site_symmetry_1
_geom_angle_site_symmetry_3
O5 Sc1 O4 80.33(10) . 2_656
O5 Sc1 O6 149.81(11) . 2_656
O4 Sc1 O6 80.42(10) 2_656 2_656
O5 Sc1 O1 89.57(11) . .
O4 Sc1 O1 137.59(11) 2_656 .
O6 Sc1 O1 120.15(11) 2_656 .
O5 Sc1 O2 114.22(11) . .
O4 Sc1 O2 86.84(10) 2_656 .
O6 Sc1 O2 87.64(10) 2_656 .
O1 Sc1 O2 60.03(10) . .
O5 Sc1 O3 95.28(11) . .
O4 Sc1 O3 140.45(11) 2_656 .
O6 Sc1 O3 85.08(11) 2_656 .
O1 Sc1 O3 81.13(10) . .
O2 Sc1 O3 129.26(11) . .
O5 Sc1 O4 77.92(10) . .
O4 Sc1 O4 83.27(10) 2_656 .
O6 Sc1 O4 76.91(9) 2_656 .
O1 Sc1 O4 134.82(9) . .
O2 Sc1 O4 162.83(10) . .
O3 Sc1 O4 57.57(10) . .
O5 Sc1 C36 104.08(11) . .
O4 Sc1 C36 113.75(11) 2_656 .
O6 Sc1 C36 104.89(11) 2_656 .
O1 Sc1 C36 29.88(10) . .
O2 Sc1 C36 30.17(10) . .
O3 Sc1 C36 105.48(11) . .
O4 Sc1 C36 162.98(11) . .
O5 Sc1 C37 86.73(11) . .
O4 Sc1 C37 112.34(12) 2_656 .
O6 Sc1 C37 79.38(11) 2_656 .
O1 Sc1 C37 108.00(11) . .
O2 Sc1 C37 154.32(12) . .
O3 Sc1 C37 28.30(11) . .
O4 Sc1 C37 29.27(10) . .
C36 Sc1 C37 133.78(13) . .
O5 Sc1 Sc1 75.31(8) . 2_656
O4 Sc1 Sc1 44.24(7) 2_656 2_656
O6 Sc1 Sc1 74.65(7) 2_656 2_656
O1 Sc1 Sc1 164.45(8) . 2_656
O2 Sc1 Sc1 129.51(8) . 2_656
O3 Sc1 Sc1 96.44(8) . 2_656
O4 Sc1 Sc1 39.03(6) . 2_656
C36 Sc1 Sc1 157.99(9) . 2_656
C37 Sc1 Sc1 68.17(9) . 2_656
C41 Si1 C40 110.7(3) . .
C41 Si1 C39 110.6(3) . .
C40 Si1 C39 111.3(4) . .
C41 Si1 C38 108.3(2) . .
C40 Si1 C38 107.1(2) . .
C39 Si1 C38 108.7(2) . .
C45 Si2 C46 111.2(3) . .
C45 Si2 C44 110.4(3) . .
C46 Si2 C44 109.7(3) . .
C45 Si2 C43 110.4(2) . .
C46 Si2 C43 107.7(2) . .
C44 Si2 C43 107.3(2) . .
C36 O1 Sc1 91.5(2) . .
C36 O2 Sc1 90.4(2) . .
C37 O3 Sc1 96.2(2) . .
C37 O4 Sc1 171.7(3) . 2_656
C37 O4 Sc1 88.1(2) . .
Sc1 O4 Sc1 96.73(10) 2_656 .
C42 O5 Sc1 132.9(2) . .
C42 O6 Sc1 133.0(2) . 2_656
C3 N1 C12 124.7(3) . .
C5 N2 C24 131.9(3) . .
C2 C1 H1A 109.5 . .
C2 C1 H1B 109.5 . .
H1A C1 H1B 109.5 . .
C2 C1 H1C 109.5 . .
H1A C1 H1C 109.5 . .
H1B C1 H1C 109.5 . .
C8 C2 C9 108.0(3) . .
C8 C2 C1 108.6(3) . .
C9 C2 C1 110.4(3) . .
C8 C2 C3 116.2(3) . .
C9 C2 C3 106.4(3) . .
C1 C2 C3 107.1(3) . .
N1 C3 C4 122.0(3) . .
N1 C3 C2 114.5(3) . .
C4 C3 C2 123.5(3) . .
C36 C4 C3 111.8(3) . .
C36 C4 C5 110.1(3) . .
C3 C4 C5 117.9(3) . .
C36 C4 H4 105.3 . .
C3 C4 H4 105.3 . .
C5 C4 H4 105.3 . .
N2 C5 C6 128.9(4) . .
N2 C5 C4 115.2(3) . .
C6 C5 C4 115.9(3) . .
C2 C8 H8A 109.5 . .
C2 C8 H8B 109.5 . .
H8A C8 H8B 109.5 . .
C2 C8 H8C 109.5 . .
H8A C8 H8C 109.5 . .
H8B C8 H8C 109.5 . .
C2 C9 H9A 109.5 . .
C2 C9 H9B 109.5 . .
H9A C9 H9B 109.5 . .
C2 C9 H9C 109.5 . .
H9A C9 H9C 109.5 . .
H9B C9 H9C 109.5 . .
C10' C6 C11 64.9(7) . .
C10' C6 C7 133.2(7) . .
C11 C6 C7 108.4(5) . .
C10' C6 C7' 108.3(8) . .
C11 C6 C7' 130.8(6) . .
C10' C6 C5 110.8(6) . .
C11 C6 C5 113.4(4) . .
C7 C6 C5 113.6(4) . .
C7' C6 C5 114.1(6) . .
C11 C6 C10 107.2(5) . .
C7 C6 C10 108.5(5) . .
C7' C6 C10 71.6(7) . .
C5 C6 C10 105.4(4) . .
C10' C6 C11' 110.4(8) . .
C7 C6 C11' 69.9(6) . .
C7' C6 C11' 106.5(8) . .
C5 C6 C11' 106.7(5) . .
C10 C6 C11' 145.2(6) . .
C6 C7 H7A 109.5 . .
C6 C7 H7B 109.5 . .
C6 C7 H7C 109.5 . .
C6 C10 H10A 109.5 . .
C6 C10 H10B 109.5 . .
C6 C10 H10C 109.5 . .
C6 C11 H11A 109.5 . .
C6 C11 H11B 109.5 . .
C6 C11 H11C 109.5 . .
C6 C7' H7'1 109.5 . .
C6 C7' H7'2 109.5 . .
H7'1 C7' H7'2 109.5 . .
C6 C7' H7'3 109.5 . .
H7'1 C7' H7'3 109.5 . .
H7'2 C7' H7'3 109.5 . .
C6 C10' H10D 109.5 . .
C6 C10' H10E 109.5 . .
H10D C10' H10E 109.5 . .
C6 C10' H10F 109.5 . .
H10D C10' H10F 109.5 . .
H10E C10' H10F 109.5 . .
C6 C11' H11D 109.5 . .
C6 C11' H11E 109.5 . .
H11D C11' H11E 109.5 . .
C6 C11' H11F 109.5 . .
H11D C11' H11F 109.5 . .
H11E C11' H11F 109.5 . .
C13 C12 C17 121.5(4) . .
C13 C12 N1 121.8(4) . .
C17 C12 N1 116.4(4) . .
C12 C13 C14 117.9(4) . .
C12 C13 C18 121.9(4) . .
C14 C13 C18 120.0(4) . .
C15 C14 C13 121.4(5) . .
C15 C14 H14 119.3 . .
C13 C14 H14 119.3 . .
C14 C15 C16 119.6(4) . .
C14 C15 H15 120.2 . .
C16 C15 H15 120.2 . .
C15 C16 C17 121.5(4) . .
C15 C16 H16 119.3 . .
C17 C16 H16 119.3 . .
C16 C17 C12 117.8(4) . .
C16 C17 C21 122.0(4) . .
C12 C17 C21 120.1(4) . .
C13 C18 C19 113.9(4) . .
C13 C18 C20 108.5(3) . .
C19 C18 C20 112.3(4) . .
C13 C18 H18 107.3 . .
C19 C18 H18 107.3 . .
C20 C18 H18 107.3 . .
C18 C19 H19A 109.5 . .
C18 C19 H19B 109.5 . .
H19A C19 H19B 109.5 . .
C18 C19 H19C 109.5 . .
H19A C19 H19C 109.5 . .
H19B C19 H19C 109.5 . .
C18 C20 H20A 109.5 . .
C18 C20 H20B 109.5 . .
H20A C20 H20B 109.5 . .
C18 C20 H20C 109.5 . .
H20A C20 H20C 109.5 . .
H20B C20 H20C 109.5 . .
C17 C21 C22 110.3(4) . .
C17 C21 C23 114.1(4) . .
C22 C21 C23 108.7(4) . .
C17 C21 H21 107.9 . .
C22 C21 H21 107.9 . .
C23 C21 H21 107.9 . .
C21 C22 H22A 109.5 . .
C21 C22 H22B 109.5 . .
H22A C22 H22B 109.5 . .
C21 C22 H22C 109.5 . .
H22A C22 H22C 109.5 . .
H22B C22 H22C 109.5 . .
C21 C23 H23A 109.5 . .
C21 C23 H23B 109.5 . .
H23A C23 H23B 109.5 . .
C21 C23 H23C 109.5 . .
H23A C23 H23C 109.5 . .
H23B C23 H23C 109.5 . .
C25 C24 C29 121.1(4) . .
C25 C24 N2 120.5(3) . .
C29 C24 N2 117.6(3) . .
C24 C25 C26 118.2(4) . .
C24 C25 C30 122.8(3) . .
C26 C25 C30 118.9(4) . .
C27 C26 C25 121.7(4) . .
C27 C26 H26 119.1 . .
C25 C26 H26 119.1 . .
C26 C27 C28 119.2(4) . .
C26 C27 H27 120.4 . .
C28 C27 H27 120.4 . .
C27 C28 C29 122.2(4) . .
C27 C28 H28 118.9 . .
C29 C28 H28 118.9 . .
C28 C29 C24 117.6(4) . .
C28 C29 C33 119.3(4) . .
C24 C29 C33 123.0(3) . .
C25 C30 C31 110.5(4) . .
C25 C30 C32 112.0(4) . .
C31 C30 C32 110.4(4) . .
C25 C30 H30 108.0 . .
C31 C30 H30 108.0 . .
C32 C30 H30 108.0 . .
C30 C31 H31A 109.5 . .
C30 C31 H31B 109.5 . .
H31A C31 H31B 109.5 . .
C30 C31 H31C 109.5 . .
H31A C31 H31C 109.5 . .
H31B C31 H31C 109.5 . .
C30 C32 H32A 109.5 . .
C30 C32 H32B 109.5 . .
H32A C32 H32B 109.5 . .
C30 C32 H32C 109.5 . .
H32A C32 H32C 109.5 . .
H32B C32 H32C 109.5 . .
C29 C33 C35 111.5(4) . .
C29 C33 C34 113.5(4) . .
C35 C33 C34 109.6(5) . .
C29 C33 H33 107.3 . .
C35 C33 H33 107.3 . .
C34 C33 H33 107.3 . .
C33 C34 H34A 109.5 . .
C33 C34 H34B 109.5 . .
H34A C34 H34B 109.5 . .
C33 C34 H34C 109.5 . .
H34A C34 H34C 109.5 . .
H34B C34 H34C 109.5 . .
C33 C35 H35A 109.5 . .
C33 C35 H35B 109.5 . .
H35A C35 H35B 109.5 . .
C33 C35 H35C 109.5 . .
H35A C35 H35C 109.5 . .
H35B C35 H35C 109.5 . .
O1 C36 O2 118.0(3) . .
O1 C36 C4 121.9(3) . .
O2 C36 C4 120.1(3) . .
O1 C36 Sc1 58.61(19) . .
O2 C36 Sc1 59.40(18) . .
C4 C36 Sc1 176.3(3) . .
O3 C37 O4 118.1(4) . .
O3 C37 C38 121.9(4) . .
O4 C37 C38 120.0(4) . .
O3 C37 Sc1 55.48(19) . .
O4 C37 Sc1 62.62(19) . .
C38 C37 Sc1 177.1(3) . .
C37 C38 Si1 111.0(3) . .
C37 C38 H38A 109.4 . .
Si1 C38 H38A 109.4 . .
C37 C38 H38B 109.4 . .
Si1 C38 H38B 109.4 . .
H38A C38 H38B 108.0 . .
Si1 C39 H39A 109.5 . .
Si1 C39 H39B 109.5 . .
H39A C39 H39B 109.5 . .
Si1 C39 H39C 109.5 . .
H39A C39 H39C 109.5 . .
H39B C39 H39C 109.5 . .
Si1 C40 H40A 109.5 . .
Si1 C40 H40B 109.5 . .
H40A C40 H40B 109.5 . .
Si1 C40 H40C 109.5 . .
H40A C40 H40C 109.5 . .
H40B C40 H40C 109.5 . .
Si1 C41 H41A 109.5 . .
Si1 C41 H41B 109.5 . .
H41A C41 H41B 109.5 . .
Si1 C41 H41C 109.5 . .
H41A C41 H41C 109.5 . .
H41B C41 H41C 109.5 . .
O6 C42 O5 123.8(3) . .
O6 C42 C43 118.1(3) . .
O5 C42 C43 118.1(3) . .
C42 C43 Si2 112.9(3) . .
C42 C43 H43A 109.0 . .
Si2 C43 H43A 109.0 . .
C42 C43 H43B 109.0 . .
Si2 C43 H43B 109.0 . .
H43A C43 H43B 107.8 . .
Si2 C44 H44A 109.5 . .
Si2 C44 H44B 109.5 . .
H44A C44 H44B 109.5 . .
Si2 C44 H44C 109.5 . .
H44A C44 H44C 109.5 . .
H44B C44 H44C 109.5 . .
Si2 C45 H45A 109.5 . .
Si2 C45 H45B 109.5 . .
H45A C45 H45B 109.5 . .
Si2 C45 H45C 109.5 . .
H45A C45 H45C 109.5 . .
H45B C45 H45C 109.5 . .
Si2 C46 H46A 109.5 . .
Si2 C46 H46B 109.5 . .
H46A C46 H46B 109.5 . .
Si2 C46 H46C 109.5 . .
H46A C46 H46C 109.5 . .
H46B C46 H46C 109.5 . .

loop_
_geom_bond_atom_site_label_1
_geom_bond_atom_site_label_2
_geom_bond_distance
_geom_bond_site_symmetry_2
Sc1 O5 2.091(3) .
Sc1 O4 2.110(3) 2_656
Sc1 O6 2.116(3) 2_656
Sc1 O1 2.158(3) .
Sc1 O2 2.175(3) .
Sc1 O3 2.180(3) .
Sc1 O4 2.337(3) .
Sc1 C36 2.527(4) .
Sc1 C37 2.631(4) .
Sc1 Sc1 3.3270(14) 2_656
Si1 C41 1.854(5) .
Si1 C40 1.855(6) .
Si1 C39 1.858(6) .
Si1 C38 1.902(4) .
Si2 C45 1.845(5) .
Si2 C46 1.851(6) .
Si2 C44 1.855(5) .
Si2 C43 1.908(4) .
O1 C36 1.259(4) .
O2 C36 1.270(4) .
O3 C37 1.255(5) .
O4 C37 1.287(5) .
O4 Sc1 2.110(3) 2_656
O5 C42 1.279(5) .
O6 C42 1.260(5) .
O6 Sc1 2.116(3) 2_656
N1 C3 1.273(5) .
N1 C12 1.420(5) .
N2 C5 1.260(5) .
N2 C24 1.429(5) .
C1 C2 1.531(6) .
C1 H1A 0.9800 .
C1 H1B 0.9800 .
C1 H1C 0.9800 .
C2 C8 1.527(5) .
C2 C9 1.527(6) .
C2 C3 1.556(5) .
C3 C4 1.530(5) .
C4 C36 1.515(5) .
C4 C5 1.551(5) .
C4 H4 1.0000 .
C5 C6 1.548(6) .
C8 H8A 0.9800 .
C8 H8B 0.9800 .
C8 H8C 0.9800 .
C9 H9A 0.9800 .
C9 H9B 0.9800 .
C9 H9C 0.9800 .
C6 C10' 1.508(14) .
C6 C11 1.514(8) .
C6 C7 1.533(8) .
C6 C7' 1.544(15) .
C6 C10 1.570(8) .
C6 C11' 1.598(14) .
C7 H7A 0.9800 .
C7 H7B 0.9800 .
C7 H7C 0.9800 .
C10 H10A 0.9800 .
C10 H10B 0.9800 .
C10 H10C 0.9800 .
C11 H11A 0.9800 .
C11 H11B 0.9800 .
C11 H11C 0.9800 .
C7' H7'1 0.9800 .
C7' H7'2 0.9800 .
C7' H7'3 0.9800 .
C10' H10D 0.9800 .
C10' H10E 0.9800 .
C10' H10F 0.9800 .
C11' H11D 0.9800 .
C11' H11E 0.9800 .
C11' H11F 0.9800 .
C12 C13 1.390(6) .
C12 C17 1.419(6) .
C13 C14 1.407(6) .
C13 C18 1.517(6) .
C14 C15 1.380(7) .
C14 H14 0.9500 .
C15 C16 1.383(7) .
C15 H15 0.9500 .
C16 C17 1.391(6) .
C16 H16 0.9500 .
C17 C21 1.513(6) .
C18 C19 1.519(7) .
C18 C20 1.530(6) .
C18 H18 1.0000 .
C19 H19A 0.9800 .
C19 H19B 0.9800 .
C19 H19C 0.9800 .
C20 H20A 0.9800 .
C20 H20B 0.9800 .
C20 H20C 0.9800 .
C21 C22 1.532(7) .
C21 C23 1.546(7) .
C21 H21 1.0000 .
C22 H22A 0.9800 .
C22 H22B 0.9800 .
C22 H22C 0.9800 .
C23 H23A 0.9800 .
C23 H23B 0.9800 .
C23 H23C 0.9800 .
C24 C25 1.397(6) .
C24 C29 1.406(5) .
C25 C26 1.402(6) .
C25 C30 1.520(6) .
C26 C27 1.369(6) .
C26 H26 0.9500 .
C27 C28 1.375(7) .
C27 H27 0.9500 .
C28 C29 1.398(6) .
C28 H28 0.9500 .
C29 C33 1.515(6) .
C30 C31 1.530(6) .
C30 C32 1.530(6) .
C30 H30 1.0000 .
C31 H31A 0.9800 .
C31 H31B 0.9800 .
C31 H31C 0.9800 .
C32 H32A 0.9800 .
C32 H32B 0.9800 .
C32 H32C 0.9800 .
C33 C35 1.516(7) .
C33 C34 1.522(7) .
C33 H33 1.0000 .
C34 H34A 0.9800 .
C34 H34B 0.9800 .
C34 H34C 0.9800 .
C35 H35A 0.9800 .
C35 H35B 0.9800 .
C35 H35C 0.9800 .
C37 C38 1.492(5) .
C38 H38A 0.9900 .
C38 H38B 0.9900 .
C39 H39A 0.9800 .
C39 H39B 0.9800 .
C39 H39C 0.9800 .
C40 H40A 0.9800 .
C40 H40B 0.9800 .
C40 H40C 0.9800 .
C41 H41A 0.9800 .
C41 H41B 0.9800 .
C41 H41C 0.9800 .
C42 C43 1.486(5) .
C43 H43A 0.9900 .
C43 H43B 0.9900 .
C44 H44A 0.9800 .
C44 H44B 0.9800 .
C44 H44C 0.9800 .
C45 H45A 0.9800 .
C45 H45B 0.9800 .
C45 H45C 0.9800 .
C46 H46A 0.9800 .
C46 H46B 0.9800 .
C46 H46C 0.9800 .

loop_
_geom_torsion_atom_site_label_1
_geom_torsion_atom_site_label_2
_geom_torsion_atom_site_label_3
_geom_torsion_atom_site_label_4
_geom_torsion
_geom_torsion_site_symmetry_1
_geom_torsion_site_symmetry_4
O5 Sc1 O1 C36 -120.1(2) . .
O4 Sc1 O1 C36 -45.0(3) 2_656 .
O6 Sc1 O1 C36 65.5(3) 2_656 .
O2 Sc1 O1 C36 -1.5(2) . .
O3 Sc1 O1 C36 144.5(2) . .
O4 Sc1 O1 C36 167.5(2) . .
C37 Sc1 O1 C36 153.5(2) . .
Sc1 Sc1 O1 C36 -133.4(3) 2_656 .
O5 Sc1 O2 C36 75.9(2) . .
O4 Sc1 O2 C36 153.8(2) 2_656 .
O6 Sc1 O2 C36 -125.6(2) 2_656 .
O1 Sc1 O2 C36 1.5(2) . .
O3 Sc1 O2 C36 -43.9(3) . .
O4 Sc1 O2 C36 -151.3(3) . .
C37 Sc1 O2 C36 -66.4(3) . .
Sc1 Sc1 O2 C36 166.54(18) 2_656 .
O5 Sc1 O3 C37 73.0(2) . .
O4 Sc1 O3 C37 -8.2(3) 2_656 .
O6 Sc1 O3 C37 -76.7(2) 2_656 .
O1 Sc1 O3 C37 161.7(2) . .
O2 Sc1 O3 C37 -159.6(2) . .
O4 Sc1 O3 C37 0.9(2) . .
C36 Sc1 O3 C37 179.2(2) . .
Sc1 Sc1 O3 C37 -2.8(2) 2_656 .
O5 Sc1 O4 C37 -105.2(2) . .
O4 Sc1 O4 C37 173.3(2) 2_656 .
O6 Sc1 O4 C37 91.6(2) 2_656 .
O1 Sc1 O4 C37 -28.1(3) . .
O2 Sc1 O4 C37 118.0(4) . .
O3 Sc1 O4 C37 -0.9(2) . .
C36 Sc1 O4 C37 -6.5(4) . .
Sc1 Sc1 O4 C37 173.3(2) 2_656 .
O5 Sc1 O4 Sc1 81.50(11) . 2_656
O4 Sc1 O4 Sc1 0.0 2_656 2_656
O6 Sc1 O4 Sc1 -81.68(10) 2_656 2_656
O1 Sc1 O4 Sc1 158.59(13) . 2_656
O2 Sc1 O4 Sc1 -55.3(4) . 2_656
O3 Sc1 O4 Sc1 -174.17(14) . 2_656
C36 Sc1 O4 Sc1 -179.8(3) . 2_656
C37 Sc1 O4 Sc1 -173.3(2) . 2_656
O4 Sc1 O5 C42 42.8(3) 2_656 .
O6 Sc1 O5 C42 -8.3(5) 2_656 .
O1 Sc1 O5 C42 -178.6(3) . .
O2 Sc1 O5 C42 124.8(3) . .
O3 Sc1 O5 C42 -97.6(3) . .
O4 Sc1 O5 C42 -42.4(3) . .
C36 Sc1 O5 C42 155.0(3) . .
C37 Sc1 O5 C42 -70.6(3) . .
Sc1 Sc1 O5 C42 -2.3(3) 2_656 .
C12 N1 C3 C4 -1.8(6) . .
C12 N1 C3 C2 -179.3(3) . .
C8 C2 C3 N1 176.3(4) . .
C9 C2 C3 N1 -63.4(4) . .
C1 C2 C3 N1 54.7(4) . .
C8 C2 C3 C4 -1.2(5) . .
C9 C2 C3 C4 119.1(4) . .
C1 C2 C3 C4 -122.8(4) . .
N1 C3 C4 C36 -128.3(4) . .
C2 C3 C4 C36 49.0(5) . .
N1 C3 C4 C5 102.6(4) . .
C2 C3 C4 C5 -80.1(4) . .
C24 N2 C5 C6 -10.2(7) . .
C24 N2 C5 C4 172.1(4) . .
C36 C4 C5 N2 -93.7(4) . .
C3 C4 C5 N2 36.2(5) . .
C36 C4 C5 C6 88.3(4) . .
C3 C4 C5 C6 -141.8(3) . .
N2 C5 C6 C10' -57.6(8) . .
C4 C5 C6 C10' 120.1(7) . .
N2 C5 C6 C11 13.2(6) . .
C4 C5 C6 C11 -169.2(4) . .
N2 C5 C6 C7 137.5(5) . .
C4 C5 C6 C7 -44.8(5) . .
N2 C5 C6 C7' 179.9(7) . .
C4 C5 C6 C7' -2.5(8) . .
N2 C5 C6 C10 -103.8(5) . .
C4 C5 C6 C10 73.8(5) . .
N2 C5 C6 C11' 62.6(7) . .
C4 C5 C6 C11' -119.7(6) . .
C3 N1 C12 C13 75.4(5) . .
C3 N1 C12 C17 -111.2(4) . .
C17 C12 C13 C14 6.1(6) . .
N1 C12 C13 C14 179.2(4) . .
C17 C12 C13 C18 -168.3(4) . .
N1 C12 C13 C18 4.7(6) . .
C12 C13 C14 C15 -1.0(6) . .
C18 C13 C14 C15 173.6(4) . .
C13 C14 C15 C16 -3.6(7) . .
C14 C15 C16 C17 3.0(7) . .
C15 C16 C17 C12 2.0(7) . .
C15 C16 C17 C21 -174.3(4) . .
C13 C12 C17 C16 -6.7(6) . .
N1 C12 C17 C16 179.9(4) . .
C13 C12 C17 C21 169.7(4) . .
N1 C12 C17 C21 -3.7(5) . .
C12 C13 C18 C19 -141.5(4) . .
C14 C13 C18 C19 44.1(5) . .
C12 C13 C18 C20 92.6(5) . .
C14 C13 C18 C20 -81.8(5) . .
C16 C17 C21 C22 102.1(5) . .
C12 C17 C21 C22 -74.2(5) . .
C16 C17 C21 C23 -20.6(6) . .
C12 C17 C21 C23 163.2(4) . .
C5 N2 C24 C25 97.4(5) . .
C5 N2 C24 C29 -93.0(5) . .
C29 C24 C25 C26 2.0(6) . .
N2 C24 C25 C26 171.3(4) . .
C29 C24 C25 C30 -176.4(4) . .
N2 C24 C25 C30 -7.1(6) . .
C24 C25 C26 C27 -0.1(6) . .
C30 C25 C26 C27 178.4(4) . .
C25 C26 C27 C28 -1.0(7) . .
C26 C27 C28 C29 0.2(7) . .
C27 C28 C29 C24 1.6(7) . .
C27 C28 C29 C33 -175.5(4) . .
C25 C24 C29 C28 -2.7(6) . .
N2 C24 C29 C28 -172.3(4) . .
C25 C24 C29 C33 174.3(4) . .
N2 C24 C29 C33 4.7(6) . .
C24 C25 C30 C31 111.1(5) . .
C26 C25 C30 C31 -67.3(5) . .
C24 C25 C30 C32 -125.4(4) . .
C26 C25 C30 C32 56.2(5) . .
C28 C29 C33 C35 61.8(6) . .
C24 C29 C33 C35 -115.1(5) . .
C28 C29 C33 C34 -62.5(6) . .
C24 C29 C33 C34 120.6(5) . .
Sc1 O1 C36 O2 2.6(3) . .
Sc1 O1 C36 C4 -175.7(3) . .
Sc1 O2 C36 O1 -2.6(3) . .
Sc1 O2 C36 C4 175.8(3) . .
C3 C4 C36 O1 -139.6(4) . .
C5 C4 C36 O1 -6.6(5) . .
C3 C4 C36 O2 42.1(5) . .
C5 C4 C36 O2 175.2(3) . .
